data_2205992
loop_
_publ_author_name
'Dong-Dong Lin'
'Duan-Jun Xu'

_publ_section_title
Tris(1<i>H</i>-imidazole-\k<i>N</i>^3^)(<small>DL</small>-malato-\k^3^<i>O</i>,<i>O</i>',<i>O</i>'')nickel(II)
_journal_issue 6
_journal_name_full 'Acta Crystallographica Section E'
_journal_page_first m1215
_journal_page_last m1217
_journal_paper_doi 10.1107/S1600536805016004
_journal_volume 61
_journal_year 2005
_chemical_formula_iupac '[Ni (C4 H4 O5) (C3 H4 N2)3]'
_chemical_formula_moiety 'C13 H16 N6 Ni O5'
_chemical_formula_sum 'C13 H16 N6 Ni O5'
_chemical_formula_weight 395.03
_chemical_name_systematic
;
Tris(1H-imidazole-\kN^3^)(D,L-malato-\k^3^O,O',O'')nickel(II)
;
_space_group_IT_number 14
_symmetry_cell_setting monoclinic
_symmetry_space_group_name_Hall '-P 2ybc'
_symmetry_space_group_name_H-M 'P 1 21/c 1'
_atom_sites_solution_hydrogens geom
_atom_sites_solution_primary direct
_atom_sites_solution_secondary difmap
_audit_creation_method SHELXL-97
_cell_angle_alpha 90.00
_cell_angle_beta 90.5840(11)
_cell_angle_gamma 90.00
_cell_formula_units_Z 4
_cell_length_a 8.4419(4)
_cell_length_b 8.5266(2)
_cell_length_c 22.3912(4)
_cell_measurement_reflns_used 7674
_cell_measurement_temperature 295(2)
_cell_measurement_theta_max 25.0
_cell_measurement_theta_min 2.5
_cell_volume 1611.65(9)
_computing_cell_refinement PROCESS-AUTO
_computing_data_collection 'PROCESS-AUTO (Rigaku Corporation, 1998)'
_computing_data_reduction 'CrystalStructure (Rigaku/MSC, 2002)'
_computing_molecular_graphics 'ORTEP-3 for Windows (Farrugia, 1997)'
_computing_publication_material 'WinGX (Farrugia, 1999)'
_computing_structure_refinement 'SHELXL97 (Sheldrick, 1997)'
_computing_structure_solution 'SIR92 (Altomare <i>et al.</i>, 1993)'
_diffrn_ambient_temperature 295(2)
_diffrn_detector_area_resol_mean 10.00
_diffrn_measured_fraction_theta_full 0.96
_diffrn_measured_fraction_theta_max 0.96
_diffrn_measurement_device_type 'Rigaku R-AXIS RAPID'
_diffrn_measurement_method \w
_diffrn_radiation_monochromator graphite
_diffrn_radiation_source 'fine-focus sealed tube'
_diffrn_radiation_type MoK\a
_diffrn_radiation_wavelength 0.71073
_diffrn_reflns_av_R_equivalents 0.0253
_diffrn_reflns_av_sigmaI/netI 0.0185
_diffrn_reflns_limit_h_max 9
_diffrn_reflns_limit_h_min -10
_diffrn_reflns_limit_k_max 10
_diffrn_reflns_limit_k_min -11
_diffrn_reflns_limit_l_max 25
_diffrn_reflns_limit_l_min -29
_diffrn_reflns_number 12885
_diffrn_reflns_theta_full 27.5
_diffrn_reflns_theta_max 27.5
_diffrn_reflns_theta_min 1.8
_diffrn_standards_decay_% 0
_diffrn_standards_number 0
_exptl_absorpt_coefficient_mu 1.243
_exptl_absorpt_correction_T_max 0.805
_exptl_absorpt_correction_T_min 0.692
_exptl_absorpt_correction_type multi-scan
_exptl_absorpt_process_details '(ABSCOR; Higashi, 1995)'
_exptl_crystal_colour blue
_exptl_crystal_density_diffrn 1.628
_exptl_crystal_density_method 'not measured'
_exptl_crystal_description prism
_exptl_crystal_F_000 816
_exptl_crystal_size_max 0.32
_exptl_crystal_size_mid 0.25
_exptl_crystal_size_min 0.18
_refine_diff_density_max 0.53
_refine_diff_density_min -0.31
_refine_ls_extinction_method none
_refine_ls_goodness_of_fit_ref 1.058
_refine_ls_hydrogen_treatment constr
_refine_ls_matrix_type full
_refine_ls_number_parameters 226
_refine_ls_number_reflns 3525
_refine_ls_number_restraints 0
_refine_ls_restrained_S_all 1.058
_refine_ls_R_factor_all 0.044
_refine_ls_R_factor_gt 0.037
_refine_ls_shift/su_max 0.001
_refine_ls_shift/su_mean 0.000
_refine_ls_structure_factor_coef Fsqd
_refine_ls_weighting_details 'w = 1/[\s^2^(Fo^2^)+(0.0424P)^2^+1.2519P] where P = (Fo^2^+2Fc^2^)/3'
_refine_ls_weighting_scheme calc
_refine_ls_wR_factor_gt 0.086
_refine_ls_wR_factor_ref 0.089
_reflns_number_gt 3115
_reflns_number_total 3525
_reflns_threshold_expression I>2\s(I)
_cod_data_source_file is6082.cif
_cod_data_source_block I
_cod_original_sg_symbol_H-M 'P 21/c'
_cod_database_code 2205992
_cod_database_fobs_code 2205992

loop_
_symmetry_equiv_pos_as_xyz
'x, y, z'
'-x, y+1/2, -z+1/2'
'-x, -y, -z'
'x, -y-1/2, z-1/2'

loop_
_atom_site_label
_atom_site_fract_x
_atom_site_fract_y
_atom_site_fract_z
_atom_site_U_iso_or_equiv
_atom_site_adp_type
_atom_site_calc_flag
_atom_site_refinement_flags
_atom_site_occupancy
_atom_site_type_symbol
Ni 0.32545(3) 0.76043(3) 0.374395(11) 0.02664(10) Uani d . 1 Ni
N11 0.8202(2) 0.6997(3) 0.38015(9) 0.0436(5) Uani d . 1 N
H11 0.9145 0.7358 0.3757 0.052 Uiso calc R 1 H
N13 0.5601(2) 0.6888(2) 0.38071(8) 0.0322(4) Uani d . 1 N
N21 0.1296(3) 0.3105(3) 0.35388(11) 0.0489(5) Uani d . 1 N
H21 0.0854 0.2393 0.3322 0.059 Uiso calc R 1 H
N23 0.2342(2) 0.5357(2) 0.38024(8) 0.0355(4) Uani d . 1 N
N31 0.3694(4) 0.8579(3) 0.55669(10) 0.0629(7) Uani d . 1 N
H31 0.4262 0.8720 0.5883 0.075 Uiso calc R 1 H
N33 0.3072(2) 0.8047(2) 0.46423(8) 0.0337(4) Uani d . 1 N
O1 0.10188(18) 0.85187(19) 0.35666(7) 0.0361(4) Uani d . 1 O
O2 0.0026(2) 1.0385(2) 0.29847(9) 0.0528(5) Uani d . 1 O
O3 0.40716(19) 0.99312(17) 0.36213(6) 0.0333(3) Uani d . 1 O
O4 0.5380(3) 1.1675(3) 0.31170(9) 0.0653(6) Uani d . 1 O
O5 0.3072(2) 0.75383(18) 0.28180(7) 0.0404(4) Uani d . 1 O
H5 0.3744 0.7355 0.2532 0.050 Uiso d R 1 H
C1 0.0978(3) 0.9335(3) 0.30965(10) 0.0341(5) Uani d . 1 C
C2 0.2268(3) 0.8939(3) 0.26341(10) 0.0384(5) Uani d . 1 C
H2 0.1760 0.8755 0.2245 0.046 Uiso calc R 1 H
C3 0.3451(3) 1.0239(3) 0.25743(10) 0.0438(6) Uani d . 1 C
H3A 0.2900 1.1175 0.2440 0.053 Uiso calc R 1 H
H3B 0.4203 0.9954 0.2268 0.053 Uiso calc R 1 H
C4 0.4358(3) 1.0626(3) 0.31403(9) 0.0337(5) Uani d . 1 C
C12 0.6850(3) 0.7766(3) 0.36869(10) 0.0375(5) Uani d . 1 C
H12 0.6796 0.8786 0.3541 0.045 Uiso calc R 1 H
C14 0.6215(3) 0.5486(3) 0.40010(11) 0.0436(6) Uani d . 1 C
H14 0.5617 0.4623 0.4116 0.052 Uiso calc R 1 H
C15 0.7812(3) 0.5541(3) 0.40007(12) 0.0494(6) Uani d . 1 C
H15 0.8506 0.4745 0.4114 0.059 Uiso calc R 1 H
C22 0.1696(3) 0.4550(3) 0.33566(11) 0.0416(5) Uani d . 1 C
H22 0.1542 0.4932 0.2971 0.050 Uiso calc R 1 H
C24 0.2351(3) 0.4363(3) 0.42824(11) 0.0449(6) Uani d . 1 C
H24 0.2738 0.4610 0.4661 0.054 Uiso calc R 1 H
C25 0.1711(3) 0.2962(3) 0.41223(13) 0.0515(7) Uani d . 1 C
H25 0.1582 0.2084 0.4364 0.062 Uiso calc R 1 H
C32 0.4233(4) 0.8181(3) 0.50304(12) 0.0508(7) Uani d . 1 C
H32 0.5296 0.8021 0.4943 0.061 Uiso calc R 1 H
C34 0.1735(4) 0.8402(5) 0.49532(12) 0.0640(9) Uani d . 1 C
H34 0.0715 0.8422 0.4793 0.077 Uiso calc R 1 H
C35 0.2119(4) 0.8721(4) 0.55285(12) 0.0655(9) Uani d . 1 C
H35 0.1430 0.8985 0.5834 0.079 Uiso calc R 1 H

loop_
_atom_site_aniso_label
_atom_site_aniso_U_11
_atom_site_aniso_U_22
_atom_site_aniso_U_33
_atom_site_aniso_U_12
_atom_site_aniso_U_13
_atom_site_aniso_U_23
Ni 0.02601(17) 0.03076(15) 0.02308(14) -0.00173(10) -0.00308(9) 0.00080(9)
N11 0.0268(12) 0.0597(13) 0.0444(11) -0.0030(9) -0.0009(8) -0.0050(9)
N13 0.0265(10) 0.0370(9) 0.0332(9) -0.0002(7) -0.0009(7) 0.0004(7)
N21 0.0442(14) 0.0351(10) 0.0672(15) -0.0052(9) -0.0067(11) -0.0076(10)
N23 0.0307(11) 0.0368(10) 0.0388(10) -0.0045(8) -0.0056(8) 0.0005(8)
N31 0.088(2) 0.0641(15) 0.0363(12) 0.0152(14) -0.0260(12) -0.0175(10)
N33 0.0331(11) 0.0407(10) 0.0271(9) -0.0068(8) -0.0031(7) 0.0011(7)
O1 0.0252(9) 0.0475(9) 0.0357(8) -0.0002(7) -0.0024(6) 0.0014(7)
O2 0.0510(12) 0.0466(10) 0.0603(12) 0.0090(8) -0.0196(9) -0.0020(8)
O3 0.0387(9) 0.0359(8) 0.0253(7) -0.0060(6) -0.0016(6) 0.0005(6)
O4 0.0808(16) 0.0697(13) 0.0457(11) -0.0440(12) 0.0083(10) 0.0027(9)
O5 0.0507(11) 0.0422(9) 0.0281(8) 0.0118(7) -0.0006(7) -0.0022(6)
C1 0.0295(13) 0.0388(11) 0.0337(11) -0.0055(9) -0.0083(8) -0.0041(8)
C2 0.0411(15) 0.0462(13) 0.0278(11) -0.0011(10) -0.0063(9) -0.0004(9)
C3 0.0459(16) 0.0569(15) 0.0286(11) -0.0043(11) -0.0018(10) 0.0052(10)
C4 0.0352(13) 0.0353(11) 0.0306(10) -0.0026(9) 0.0024(8) 0.0007(8)
C12 0.0319(14) 0.0395(12) 0.0411(12) -0.0028(9) -0.0008(9) -0.0034(9)
C14 0.0369(15) 0.0462(13) 0.0476(14) 0.0032(10) 0.0004(10) 0.0136(10)
C15 0.0390(16) 0.0608(16) 0.0484(14) 0.0126(12) -0.0016(11) 0.0122(12)
C22 0.0405(15) 0.0389(12) 0.0453(13) -0.0017(10) -0.0069(10) -0.0033(10)
C24 0.0419(15) 0.0490(14) 0.0438(13) -0.0076(11) -0.0049(10) 0.0065(10)
C25 0.0473(18) 0.0425(13) 0.0648(17) -0.0061(12) -0.0006(13) 0.0102(12)
C32 0.0516(17) 0.0581(16) 0.0422(13) 0.0115(13) -0.0178(11) -0.0153(12)
C34 0.0372(17) 0.113(3) 0.0421(14) -0.0207(16) 0.0056(11) -0.0243(16)
C35 0.078(2) 0.083(2) 0.0359(14) -0.0249(18) 0.0111(14) -0.0169(14)

loop_
_atom_type_symbol
_atom_type_description
_atom_type_scat_dispersion_real
_atom_type_scat_dispersion_imag
_atom_type_scat_source
C C 0.0033 0.0000 'International Tables Vol C Tables 4.2.6.8 and 6.1.1.4'
H H 0.0000 0.0000 'International Tables Vol C Tables 4.2.6.8 and 6.1.1.4'
N N 0.0061 0.0000 'International Tables Vol C Tables 4.2.6.8 and 6.1.1.4'
O O 0.0106 0.0000 'International Tables Vol C Tables 4.2.6.8 and 6.1.1.4'
Ni Ni 0.3393 0.0000 'International Tables Vol C Tables 4.2.6.8 and 6.1.1.4'

loop_
_geom_angle_atom_site_label_1
_geom_angle_atom_site_label_2
_geom_angle_atom_site_label_3
_geom_angle
N33 Ni N23 94.39(7)
N33 Ni O1 92.37(7)
N23 Ni O1 91.23(7)
N33 Ni N13 93.91(7)
N23 Ni N13 94.53(8)
O1 Ni N13 171.12(7)
N33 Ni O5 167.55(7)
N23 Ni O5 90.81(7)
O1 Ni O5 76.20(6)
N13 Ni O5 96.95(7)
N33 Ni O3 89.00(6)
N23 Ni O3 175.33(6)
O1 Ni O3 85.42(6)
N13 Ni O3 88.43(7)
O5 Ni O3 85.24(6)
C12 N11 C15 107.5(2)
C12 N11 H11 126.3
C15 N11 H11 126.3
C12 N13 C14 105.0(2)
C12 N13 Ni 125.58(16)
C14 N13 Ni 129.39(16)
C22 N21 C25 108.2(2)
C22 N21 H21 125.9
C25 N21 H21 125.9
C22 N23 C24 105.6(2)
C22 N23 Ni 125.69(16)
C24 N23 Ni 128.59(16)
C32 N31 C35 108.3(2)
C32 N31 H31 125.9
C35 N31 H31 125.9
C32 N33 C34 105.0(2)
C32 N33 Ni 127.13(18)
C34 N33 Ni 127.60(17)
C1 O1 Ni 112.55(14)
C4 O3 Ni 128.23(14)
C2 O5 Ni 107.13(12)
C2 O5 H5 104.4
Ni O5 H5 133.9
O2 C1 O1 125.8(2)
O2 C1 C2 119.1(2)
O1 C1 C2 115.1(2)
O5 C2 C3 109.2(2)
O5 C2 C1 108.93(18)
C3 C2 C1 111.8(2)
O5 C2 H2 109.0
C3 C2 H2 109.0
C1 C2 H2 109.0
C2 C3 C4 114.76(19)
C2 C3 H3A 108.6
C4 C3 H3A 108.6
C2 C3 H3B 108.6
C4 C3 H3B 108.6
H3A C3 H3B 107.6
O4 C4 O3 121.0(2)
O4 C4 C3 117.9(2)
O3 C4 C3 121.1(2)
N13 C12 N11 111.3(2)
N13 C12 H12 124.3
N11 C12 H12 124.3
C15 C14 N13 110.1(2)
C15 C14 H14 125.0
N13 C14 H14 125.0
C14 C15 N11 106.1(2)
C14 C15 H15 126.9
N11 C15 H15 126.9
N23 C22 N21 110.5(2)
N23 C22 H22 124.7
N21 C22 H22 124.7
C25 C24 N23 109.8(2)
C25 C24 H24 125.1
N23 C24 H24 125.1
N21 C25 C24 105.9(2)
N21 C25 H25 127.1
C24 C25 H25 127.1
N33 C32 N31 111.1(3)
N33 C32 H32 124.4
N31 C32 H32 124.4
C35 C34 N33 109.8(3)
C35 C34 H34 125.1
N33 C34 H34 125.1
N31 C35 C34 105.7(3)
N31 C35 H35 127.1
C34 C35 H35 127.1

loop_
_geom_bond_atom_site_label_1
_geom_bond_atom_site_label_2
_geom_bond_distance
_geom_bond_publ_flag
Ni O1 2.0766(16) y
Ni O3 2.1193(15) y
Ni O5 2.0782(16) y
Ni N13 2.0766(19) y
Ni N23 2.0700(19) y
Ni N33 2.0540(18) y
N11 C12 1.339(3) ?
N11 C15 1.361(4) ?
N11 H11 0.8600 ?
N13 C12 1.323(3) ?
N13 C14 1.372(3) ?
N21 C22 1.342(3) ?
N21 C25 1.355(4) ?
N21 H21 0.8600 ?
N23 C22 1.325(3) ?
N23 C24 1.369(3) ?
N31 C32 1.333(4) ?
N31 C35 1.337(4) ?
N31 H31 0.8600 ?
N33 C32 1.308(3) ?
N33 C34 1.366(3) ?
O1 C1 1.262(3) ?
O2 C1 1.227(3) ?
O3 C4 1.255(3) ?
O4 C4 1.244(3) ?
O5 C2 1.432(3) ?
O5 H5 0.8737 ?
C1 C2 1.548(3) ?
C2 C3 1.499(4) ?
C2 H2 0.9800 ?
C3 C4 1.510(3) ?
C3 H3A 0.9700 ?
C3 H3B 0.9700 ?
C12 H12 0.9300 ?
C14 C15 1.350(4) ?
C14 H14 0.9300 ?
C15 H15 0.9300 ?
C22 H22 0.9300 ?
C24 C25 1.358(4) ?
C24 H24 0.9300 ?
C25 H25 0.9300 ?
C32 H32 0.9300 ?
C34 C35 1.353(4) ?
C34 H34 0.9300 ?
C35 H35 0.9300 ?

loop_
_geom_hbond_atom_site_label_D
_geom_hbond_atom_site_label_H
_geom_hbond_atom_site_label_A
_geom_hbond_site_symmetry_A
_geom_hbond_distance_DH
_geom_hbond_distance_HA
_geom_hbond_distance_DA
_geom_hbond_angle_DHA
_geom_hbond_publ_flag
O5 H5 O4 2_645 0.87 1.74 2.586(3) 163 y
N11 H11 O1 1_655 0.86 1.92 2.764(2) 168 y
N21 H21 O2 1_545 0.86 1.99 2.836(3) 165 y
N31 H31 O3 3_676 0.86 2.12 2.899(3) 150 y
N31 H31 O4 3_676 0.86 2.28 3.049(3) 149 y

loop_
_geom_torsion_atom_site_label_1
_geom_torsion_atom_site_label_2
_geom_torsion_atom_site_label_3
_geom_torsion_atom_site_label_4
_geom_torsion
N33 Ni N13 C12 -98.75(19)
N23 Ni N13 C12 166.53(18)
O5 Ni N13 C12 75.15(19)
O3 Ni N13 C12 -9.86(18)
N33 Ni N13 C14 77.9(2)
N23 Ni N13 C14 -16.8(2)
O5 Ni N13 C14 -108.2(2)
O3 Ni N13 C14 166.8(2)
N33 Ni N23 C22 158.7(2)
N13 Ni N23 C22 -107.0(2)
O5 Ni N23 C22 -10.0(2)
N33 Ni N23 C24 -25.6(2)
N13 Ni N23 C24 68.7(2)
O5 Ni N23 C24 165.8(2)
N23 Ni N33 C32 109.8(2)
O1 Ni N33 C32 -158.8(2)
N13 Ni N33 C32 15.0(2)
O5 Ni N33 C32 -135.7(3)
O3 Ni N33 C32 -73.4(2)
N23 Ni N33 C34 -76.6(3)
O1 Ni N33 C34 14.9(3)
N13 Ni N33 C34 -171.4(3)
O5 Ni N33 C34 37.9(5)
O3 Ni N33 C34 100.2(3)
N33 Ni O1 C1 139.12(15)
N23 Ni O1 C1 -126.43(15)
O5 Ni O1 C1 -35.89(15)
O3 Ni O1 C1 50.32(15)
N33 Ni O3 C4 -174.4(2)
O1 Ni O3 C4 -82.0(2)
N13 Ni O3 C4 91.6(2)
O5 Ni O3 C4 -5.5(2)
N33 Ni O5 C2 14.9(4)
N23 Ni O5 C2 129.70(15)
O1 Ni O5 C2 38.64(14)
N13 Ni O5 C2 -135.63(15)
O3 Ni O5 C2 -47.81(15)
Ni O1 C1 O2 -155.35(19)
Ni O1 C1 C2 24.5(2)
Ni O5 C2 C3 85.53(18)
Ni O5 C2 C1 -36.8(2)
O2 C1 C2 O5 -171.2(2)
O1 C1 C2 O5 8.9(3)
O2 C1 C2 C3 68.1(3)
O1 C1 C2 C3 -111.8(2)
O5 C2 C3 C4 -59.8(3)
C1 C2 C3 C4 60.8(3)
Ni O3 C4 O4 -150.6(2)
Ni O3 C4 C3 30.6(3)
C2 C3 C4 O4 178.6(2)
C2 C3 C4 O3 -2.6(4)
C14 N13 C12 N11 -0.7(3)
Ni N13 C12 N11 176.60(15)
C15 N11 C12 N13 0.6(3)
C12 N13 C14 C15 0.6(3)
Ni N13 C14 C15 -176.60(17)
N13 C14 C15 N11 -0.2(3)
C12 N11 C15 C14 -0.2(3)
C24 N23 C22 N21 0.4(3)
Ni N23 C22 N21 176.93(17)
C25 N21 C22 N23 -0.6(3)
C22 N23 C24 C25 0.0(3)
Ni N23 C24 C25 -176.43(18)
C22 N21 C25 C24 0.6(3)
N23 C24 C25 N21 -0.4(3)
C34 N33 C32 N31 0.8(3)
Ni N33 C32 N31 175.61(18)
C35 N31 C32 N33 -0.4(4)
C32 N33 C34 C35 -1.0(4)
Ni N33 C34 C35 -175.7(2)
C32 N31 C35 C34 -0.2(4)
N33 C34 C35 N31 0.7(4)
